data_7110758
loop_
_publ_author_name
'Al-Sehemi, Abdullah G.'
'Atkinson, Robert S.'
'Fawcett, John'
'Russell, David R.'

_publ_section_title
;
 Kinetic resolution of amines by acylation using
 3-diacylaminoquinazolin-4(3H)-ones
;
_journal_issue 1
_journal_name_full 'Chemical Communications'
_journal_page_first 43
_journal_paper_doi 10.1039/a907970j
_journal_year 2000
_chemical_formula_sum 'C27 H41 N3 O6 Si'
_chemical_formula_weight 531.72
_chemical_name_systematic
; 
 ? 
;
_space_group_IT_number 19
_symmetry_cell_setting orthorhombic
_symmetry_space_group_name_Hall 'P 2ac 2ab'
_symmetry_space_group_name_H-M 'P 21 21 21'
_atom_sites_solution_hydrogens geom
_atom_sites_solution_primary direct
_atom_sites_solution_secondary difmap
_audit_creation_method SHELXL-97
_cell_angle_alpha 90.00
_cell_angle_beta 90.00
_cell_angle_gamma 90.00
_cell_formula_units_Z 4
_cell_length_a 12.152(9)
_cell_length_b 13.170(7)
_cell_length_c 18.293(9)
_cell_measurement_reflns_used 48
_cell_measurement_temperature 190(2)
_cell_measurement_theta_max 12.43
_cell_measurement_theta_min 5.01
_cell_volume 2928(3)
_computing_cell_refinement 'XSCANS (Fait, 1991)'
_computing_data_collection 'XSCANS (Fait, 1991)'
_computing_data_reduction 'XSCANS (Fait, 1991)'
_computing_molecular_graphics 'SHELXL-97 (Sheldrick, 1997)'
_computing_publication_material 'SHELXL-97 (Sheldrick, 1997)'
_computing_structure_refinement 'SHELXL-97 (Sheldrick, 1997)'
_computing_structure_solution 'SHELXS-97 (Sheldrick, 1990)'
_diffrn_ambient_temperature 190(2)
_diffrn_measured_fraction_theta_full 0.999
_diffrn_measured_fraction_theta_max 0.999
_diffrn_measurement_device_type 'Siemens P4 diffractometer'
_diffrn_measurement_method 'omega scan'
_diffrn_radiation_monochromator graphite
_diffrn_radiation_source 'fine-focus sealed tube'
_diffrn_radiation_type MoK\a
_diffrn_radiation_wavelength 0.71073
_diffrn_reflns_av_R_equivalents 0.0154
_diffrn_reflns_av_sigmaI/netI 0.0410
_diffrn_reflns_limit_h_max 14
_diffrn_reflns_limit_h_min -1
_diffrn_reflns_limit_k_max 1
_diffrn_reflns_limit_k_min -15
_diffrn_reflns_limit_l_max 1
_diffrn_reflns_limit_l_min -21
_diffrn_reflns_number 3643
_diffrn_reflns_theta_full 24.99
_diffrn_reflns_theta_max 24.99
_diffrn_reflns_theta_min 1.91
_diffrn_standards_decay_% <1
_diffrn_standards_interval_count 100
_diffrn_standards_number 3
_exptl_absorpt_coefficient_mu 0.123
_exptl_absorpt_correction_type 'not applied'
_exptl_crystal_colour colourless
_exptl_crystal_density_diffrn 1.206
_exptl_crystal_density_method 'not measured'
_exptl_crystal_description block
_exptl_crystal_F_000 1144
_exptl_crystal_size_max 0.48
_exptl_crystal_size_mid 0.37
_exptl_crystal_size_min 0.35
_refine_diff_density_max 0.175
_refine_diff_density_min -0.223
_refine_diff_density_rms 0.043
_refine_ls_abs_structure_details 'Flack H D (1983), Acta Cryst. A39, 876-881'
_refine_ls_abs_structure_Flack 0.1(2)
_refine_ls_extinction_method none
_refine_ls_goodness_of_fit_ref 1.032
_refine_ls_hydrogen_treatment mixed
_refine_ls_matrix_type full
_refine_ls_number_parameters 334
_refine_ls_number_reflns 3455
_refine_ls_number_restraints 0
_refine_ls_restrained_S_all 1.032
_refine_ls_R_factor_all 0.0630
_refine_ls_R_factor_gt 0.0444
_refine_ls_shift/su_max 0.002
_refine_ls_shift/su_mean 0.000
_refine_ls_structure_factor_coef Fsqd
_refine_ls_weighting_details 'calc w=1/[\s^2^(Fo^2^)+(0.0443P)^2^+0.8324P] where P=(Fo^2^+2Fc^2^)/3'
_refine_ls_weighting_scheme calc
_refine_ls_wR_factor_gt 0.0909
_refine_ls_wR_factor_ref 0.0997
_reflns_number_gt 2809
_reflns_number_total 3455
_reflns_threshold_expression >2sigma(I)
_cod_data_source_file a907970jsup1.cif
_cod_data_source_block 8d
_cod_depositor_comments
;
The following automatic conversions were performed:

'_symmetry_cell_setting' value 'Orthorhombic' changed to
'orthorhombic' according to
/home/saulius/struct/CIF-dictionaries/cif_core.dic dictionary named
'cif_core.dic' version 2.4.2 from 2011-04-26.

Automatic conversion script
Id: cif_fix_values 1891 2012-01-12 08:04:46Z andrius 
;
_cod_original_sg_symbol_H-M P2(1)2(1)2(1)
_cod_database_code 7110758

loop_
_symmetry_equiv_pos_as_xyz
'x, y, z'
'-x+1/2, -y, z+1/2'
'-x, y+1/2, -z+1/2'
'x+1/2, -y+1/2, -z'

loop_
_atom_site_label
_atom_site_type_symbol
_atom_site_fract_x
_atom_site_fract_y
_atom_site_fract_z
_atom_site_U_iso_or_equiv
_atom_site_adp_type
_atom_site_occupancy
_atom_site_symmetry_multiplicity
_atom_site_calc_flag
_atom_site_refinement_flags
Si1 Si 0.01016(8) 0.01342(7) 0.15278(5) 0.0347(2) Uani 1 1 d .
O1 O -0.2402(2) 0.0840(2) -0.14029(13) 0.0480(7) Uani 1 1 d .
O2 O 0.03148(17) -0.04884(16) 0.07474(11) 0.0308(5) Uani 1 1 d .
O3 O -0.0370(2) 0.14861(18) -0.04132(13) 0.0429(7) Uani 1 1 d .
O4 O 0.0141(2) -0.02922(17) -0.21585(11) 0.0399(6) Uani 1 1 d .
O5 O -0.0484(2) -0.22374(19) -0.21547(13) 0.0456(7) Uani 1 1 d .
O6 O 0.0805(2) -0.2187(2) -0.12790(15) 0.0502(7) Uani 1 1 d .
N1 N -0.2205(2) -0.0602(2) 0.05638(14) 0.0326(7) Uani 1 1 d .
N2 N -0.0522(2) -0.0014(2) -0.10079(13) 0.0290(6) Uani 1 1 d .
N3 N -0.1478(2) -0.0156(2) -0.05850(13) 0.0283(6) Uani 1 1 d .
C1 C -0.0338(3) -0.1151(2) 0.03102(17) 0.0303(8) Uani 1 1 d .
H1B H 0.0067 -0.1276 -0.0144 0.036 Uiso 1 1 calc R
C2 C -0.1409(3) -0.0617(2) 0.01084(17) 0.0282(8) Uani 1 1 d .
C3 C -0.0547(3) -0.2184(3) 0.06723(19) 0.0388(9) Uani 1 1 d .
H3A H -0.0965 -0.2074 0.1123 0.047 Uiso 1 1 calc R
C4 C -0.2403(3) 0.0420(3) -0.08101(18) 0.0328(8) Uani 1 1 d .
C5 C -0.3308(3) 0.0406(3) -0.02906(18) 0.0320(8) Uani 1 1 d .
C6 C -0.4287(3) 0.0917(3) -0.0448(2) 0.0413(9) Uani 1 1 d .
H6A H -0.4374 0.1249 -0.0893 0.050 Uiso 1 1 calc R
C7 C -0.5120(3) 0.0927(3) 0.0059(2) 0.0519(10) Uani 1 1 d .
H7A H -0.5778 0.1256 -0.0046 0.062 Uiso 1 1 calc R
C8 C -0.4982(3) 0.0446(3) 0.0726(2) 0.0547(11) Uani 1 1 d .
H8A H -0.5548 0.0464 0.1068 0.066 Uiso 1 1 calc R
C9 C -0.4023(3) -0.0057(3) 0.0889(2) 0.0468(10) Uani 1 1 d .
H9A H -0.3947 -0.0381 0.1338 0.056 Uiso 1 1 calc R
C10 C -0.3156(3) -0.0084(3) 0.03819(18) 0.0330(8) Uani 1 1 d .
C11 C 0.0545(3) -0.2676(3) 0.0869(2) 0.0532(11) Uani 1 1 d .
H11A H 0.0412 -0.3316 0.1104 0.080 Uiso 1 1 calc R
H11B H 0.0944 -0.2239 0.1195 0.080 Uiso 1 1 calc R
H11C H 0.0968 -0.2783 0.0432 0.080 Uiso 1 1 calc R
C12 C -0.1215(4) -0.2877(3) 0.0173(2) 0.0505(11) Uani 1 1 d .
H12A H -0.1342 -0.3513 0.0414 0.076 Uiso 1 1 calc R
H12B H -0.0815 -0.2992 -0.0272 0.076 Uiso 1 1 calc R
H12C H -0.1907 -0.2561 0.0063 0.076 Uiso 1 1 calc R
C13 C -0.0556(3) -0.0672(3) 0.22393(19) 0.0519(11) Uani 1 1 d .
H13A H -0.1280 -0.0864 0.2081 0.078 Uiso 1 1 calc R
H13B H -0.0607 -0.0298 0.2688 0.078 Uiso 1 1 calc R
H13C H -0.0120 -0.1271 0.2315 0.078 Uiso 1 1 calc R
C14 C -0.0729(3) 0.1295(3) 0.1380(2) 0.0479(10) Uani 1 1 d .
H14A H -0.1458 0.1108 0.1227 0.072 Uiso 1 1 calc R
H14B H -0.0391 0.1704 0.1009 0.072 Uiso 1 1 calc R
H14C H -0.0771 0.1674 0.1828 0.072 Uiso 1 1 calc R
C15 C 0.1527(3) 0.0514(3) 0.18321(19) 0.0419(9) Uani 1 1 d .
C16 C 0.1459(4) 0.1058(4) 0.2573(2) 0.0655(13) Uani 1 1 d .
H16A H 0.2184 0.1255 0.2726 0.098 Uiso 1 1 calc R
H16B H 0.1146 0.0608 0.2930 0.098 Uiso 1 1 calc R
H16C H 0.1005 0.1651 0.2528 0.098 Uiso 1 1 calc R
C17 C 0.2259(3) -0.0436(3) 0.1913(3) 0.0642(13) Uani 1 1 d .
H17A H 0.2983 -0.0236 0.2065 0.096 Uiso 1 1 calc R
H17B H 0.2304 -0.0782 0.1452 0.096 Uiso 1 1 calc R
H17C H 0.1946 -0.0882 0.2272 0.096 Uiso 1 1 calc R
C18 C 0.2060(4) 0.1227(3) 0.1278(2) 0.0548(11) Uani 1 1 d .
H18A H 0.2782 0.1411 0.1444 0.082 Uiso 1 1 calc R
H18B H 0.1619 0.1827 0.1228 0.082 Uiso 1 1 calc R
H18C H 0.2114 0.0891 0.0814 0.082 Uiso 1 1 calc R
C19 C 0.0054(3) 0.0921(2) -0.08349(17) 0.0323(8) Uani 1 1 d .
C20 C 0.1210(3) 0.1039(3) -0.1144(2) 0.0388(9) Uani 1 1 d .
H20A H 0.1166 0.1010 -0.1679 0.047 Uiso 1 1 calc R
C21 C 0.1939(3) 0.0181(3) -0.0884(2) 0.0442(10) Uani 1 1 d .
H21A H 0.1637 -0.0456 -0.1043 0.066 Uiso 1 1 calc R
H21B H 0.1979 0.0191 -0.0360 0.066 Uiso 1 1 calc R
H21C H 0.2664 0.0263 -0.1085 0.066 Uiso 1 1 calc R
C22 C 0.1669(4) 0.2077(3) -0.0925(2) 0.0554(12) Uani 1 1 d .
H22A H 0.2398 0.2153 -0.1118 0.083 Uiso 1 1 calc R
H22B H 0.1692 0.2126 -0.0401 0.083 Uiso 1 1 calc R
H22C H 0.1204 0.2602 -0.1116 0.083 Uiso 1 1 calc R
C23 C -0.0450(3) -0.0560(2) -0.16632(16) 0.0303(8) Uani 1 1 d .
C24 C -0.1135(3) -0.1535(3) -0.17298(19) 0.0372(9) Uani 1 1 d .
H24A H -0.1298 -0.1817 -0.1246 0.045 Uiso 1 1 calc R
C25 C -0.2177(3) -0.1384(3) -0.2163(2) 0.0524(11) Uani 1 1 d .
H25A H -0.2577 -0.2012 -0.2186 0.079 Uiso 1 1 calc R
H25B H -0.1995 -0.1167 -0.2650 0.079 Uiso 1 1 calc R
H25C H -0.2623 -0.0876 -0.1931 0.079 Uiso 1 1 calc R
C26 C 0.0510(4) -0.2473(3) -0.1873(2) 0.0455(10) Uani 1 1 d .
C27 C 0.1163(4) -0.3091(3) -0.2395(2) 0.0608(13) Uani 1 1 d .
H27A H 0.1866 -0.3247 -0.2183 0.091 Uiso 1 1 calc R
H27B H 0.1269 -0.2716 -0.2839 0.091 Uiso 1 1 calc R
H27C H 0.0777 -0.3710 -0.2500 0.091 Uiso 1 1 calc R

loop_
_atom_site_aniso_label
_atom_site_aniso_U_11
_atom_site_aniso_U_22
_atom_site_aniso_U_33
_atom_site_aniso_U_23
_atom_site_aniso_U_13
_atom_site_aniso_U_12
Si1 0.0322(5) 0.0413(5) 0.0306(4) 0.0003(4) 0.0015(4) 0.0039(5)
O1 0.0449(15) 0.0630(18) 0.0361(13) 0.0189(13) 0.0025(13) 0.0110(15)
O2 0.0260(12) 0.0345(11) 0.0318(11) -0.0015(10) -0.0009(10) -0.0004(11)
O3 0.0481(16) 0.0339(13) 0.0468(14) -0.0059(12) 0.0134(14) -0.0060(13)
O4 0.0469(15) 0.0417(14) 0.0311(11) -0.0017(11) 0.0102(13) -0.0043(14)
O5 0.0536(18) 0.0408(14) 0.0423(14) -0.0118(12) 0.0011(15) -0.0037(14)
O6 0.0562(18) 0.0426(15) 0.0518(16) -0.0040(14) -0.0014(15) 0.0071(15)
N1 0.0298(16) 0.0340(15) 0.0340(14) 0.0065(14) 0.0037(14) -0.0031(14)
N2 0.0287(14) 0.0311(14) 0.0272(13) 0.0019(12) 0.0044(12) -0.0019(14)
N3 0.0261(14) 0.0321(14) 0.0268(13) 0.0049(13) 0.0015(12) -0.0006(13)
C1 0.0310(19) 0.0301(17) 0.0299(16) 0.0029(15) -0.0020(16) 0.0009(16)
C2 0.0307(19) 0.0250(16) 0.0291(16) 0.0000(15) -0.0004(16) -0.0073(16)
C3 0.043(2) 0.0320(18) 0.0415(19) 0.0106(17) -0.0002(19) -0.0002(18)
C4 0.0310(19) 0.0343(19) 0.0332(18) 0.0027(17) -0.0028(16) 0.0026(17)
C5 0.0245(17) 0.0319(18) 0.0396(18) -0.0022(16) 0.0020(16) -0.0027(17)
C6 0.031(2) 0.040(2) 0.052(2) 0.0017(18) -0.0041(19) 0.0032(18)
C7 0.026(2) 0.048(2) 0.081(3) 0.004(2) 0.004(2) 0.001(2)
C8 0.035(2) 0.057(2) 0.072(3) -0.001(2) 0.022(2) -0.003(2)
C9 0.036(2) 0.052(2) 0.053(2) 0.010(2) 0.0155(18) -0.006(2)
C10 0.0299(18) 0.0282(17) 0.0409(19) -0.0001(16) 0.0020(16) -0.0063(17)
C11 0.051(3) 0.040(2) 0.068(3) 0.014(2) -0.006(2) 0.011(2)
C12 0.057(3) 0.0325(19) 0.062(3) 0.012(2) -0.002(2) -0.007(2)
C13 0.055(3) 0.062(3) 0.038(2) 0.0037(19) 0.008(2) -0.002(2)
C14 0.041(2) 0.052(2) 0.050(2) -0.008(2) 0.003(2) 0.017(2)
C15 0.039(2) 0.047(2) 0.0399(18) -0.0047(19) -0.0024(18) -0.002(2)
C16 0.071(3) 0.083(3) 0.042(2) -0.015(2) -0.013(2) -0.007(3)
C17 0.041(2) 0.070(3) 0.082(3) 0.001(3) -0.017(2) 0.012(2)
C18 0.051(3) 0.059(3) 0.055(2) -0.007(2) -0.001(2) -0.012(2)
C19 0.0358(19) 0.0316(17) 0.0295(16) 0.0020(15) 0.0056(18) -0.0001(18)
C20 0.041(2) 0.040(2) 0.0351(18) -0.0056(17) 0.0097(18) -0.010(2)
C21 0.0276(18) 0.050(2) 0.055(2) -0.013(2) 0.0015(18) -0.0008(19)
C22 0.052(3) 0.048(2) 0.066(3) -0.002(2) 0.010(2) -0.019(2)
C23 0.0310(18) 0.0337(17) 0.0262(16) 0.0034(15) -0.0020(16) 0.0017(17)
C24 0.042(2) 0.0370(19) 0.0329(18) -0.0029(17) 0.0027(18) -0.0031(19)
C25 0.042(2) 0.061(3) 0.054(2) -0.001(2) -0.004(2) -0.013(2)
C26 0.056(3) 0.028(2) 0.052(2) -0.0042(18) 0.007(2) -0.004(2)
C27 0.079(3) 0.036(2) 0.067(3) -0.010(2) 0.023(3) -0.002(2)

loop_
_atom_type_symbol
_atom_type_description
_atom_type_scat_dispersion_real
_atom_type_scat_dispersion_imag
_atom_type_scat_source
C C 0.0033 0.0016 'International Tables Vol C Tables 4.2.6.8 and 6.1.1.4'
H H 0.0000 0.0000 'International Tables Vol C Tables 4.2.6.8 and 6.1.1.4'
N N 0.0061 0.0033 'International Tables Vol C Tables 4.2.6.8 and 6.1.1.4'
O O 0.0106 0.0060 'International Tables Vol C Tables 4.2.6.8 and 6.1.1.4'
Si Si 0.0817 0.0704 'International Tables Vol C Tables 4.2.6.8 and 6.1.1.4'

loop_
_geom_angle_atom_site_label_1
_geom_angle_atom_site_label_2
_geom_angle_atom_site_label_3
_geom_angle
O2 Si1 C14 111.46(15)
O2 Si1 C13 112.66(16)
C14 Si1 C13 109.82(19)
O2 Si1 C15 103.92(14)
C14 Si1 C15 108.95(18)
C13 Si1 C15 109.82(17)
C1 O2 Si1 134.1(2)
C26 O5 C24 115.6(3)
C2 N1 C10 118.9(3)
C23 N2 N3 117.0(3)
C23 N2 C19 126.3(3)
N3 N2 C19 113.0(2)
N2 N3 C2 120.2(3)
N2 N3 C4 115.1(2)
C2 N3 C4 122.7(3)
O2 C1 C2 109.2(3)
O2 C1 C3 113.1(3)
C2 C1 C3 111.8(3)
N1 C2 N3 122.4(3)
N1 C2 C1 119.7(3)
N3 C2 C1 117.9(3)
C11 C3 C12 110.6(3)
C11 C3 C1 109.6(3)
C12 C3 C1 111.1(3)
O1 C4 N3 120.1(3)
O1 C4 C5 126.1(3)
N3 C4 C5 113.8(3)
C6 C5 C10 121.0(3)
C6 C5 C4 120.2(3)
C10 C5 C4 118.7(3)
C7 C6 C5 119.5(4)
C6 C7 C8 120.1(4)
C9 C8 C7 120.9(4)
C8 C9 C10 120.4(3)
N1 C10 C5 123.3(3)
N1 C10 C9 118.7(3)
C5 C10 C9 118.0(3)
C18 C15 C16 108.8(3)
C18 C15 C17 108.5(3)
C16 C15 C17 109.0(3)
C18 C15 Si1 110.9(3)
C16 C15 Si1 109.6(3)
C17 C15 Si1 110.0(3)
O3 C19 N2 117.6(3)
O3 C19 C20 125.2(3)
N2 C19 C20 116.8(3)
C21 C20 C19 110.3(3)
C21 C20 C22 111.8(3)
C19 C20 C22 109.2(3)
O4 C23 N2 121.9(3)
O4 C23 C24 120.5(3)
N2 C23 C24 117.6(3)
O5 C24 C25 105.2(3)
O5 C24 C23 106.3(3)
C25 C24 C23 112.7(3)
O6 C26 O5 122.6(4)
O6 C26 C27 126.3(4)
O5 C26 C27 111.1(4)

loop_
_geom_bond_atom_site_label_1
_geom_bond_atom_site_label_2
_geom_bond_distance
Si1 O2 1.667(2)
Si1 C14 1.852(4)
Si1 C13 1.860(4)
Si1 C15 1.887(4)
O1 C4 1.217(4)
O2 C1 1.425(4)
O3 C19 1.189(4)
O4 C23 1.209(4)
O5 C26 1.349(5)
O5 C24 1.444(4)
O6 C26 1.205(4)
N1 C2 1.277(4)
N1 C10 1.383(4)
N2 C23 1.401(4)
N2 N3 1.408(3)
N2 C19 1.452(4)
N3 C2 1.409(4)
N3 C4 1.417(4)
C1 C2 1.525(5)
C1 C3 1.535(4)
C3 C11 1.519(5)
C3 C12 1.525(5)
C4 C5 1.454(5)
C5 C6 1.397(5)
C5 C10 1.401(5)
C6 C7 1.373(5)
C7 C8 1.385(5)
C8 C9 1.374(5)
C9 C10 1.404(5)
C15 C18 1.526(5)
C15 C16 1.536(5)
C15 C17 1.543(5)
C19 C20 1.523(5)
C20 C21 1.513(5)
C20 C22 1.530(5)
C23 C24 1.535(5)
C24 C25 1.507(5)
C26 C27 1.484(5)
